data_2216077
loop_
_publ_author_name
'Brink, Alice'
'Roodt, Andreas'
'Visser, Hendrik G.'

_publ_section_title (Acetylacetonato-\k^2^<i>O</i>,<i>O</i>')carbonyl(cyclohexyldiphenylphosphine-\k<i>P</i>)rhodium(I)
_journal_coeditor_code NG2345
_journal_issue 11
_journal_name_full 'Acta Crystallographica Section E'
_journal_page_first m2831
_journal_page_last m2832
_journal_paper_doi 10.1107/S1600536807052427
_journal_volume 63
_journal_year 2007
_chemical_formula_iupac '[Rh (C5 H7 O2) (C18 H21 P) (C O)]'
_chemical_formula_moiety 'C24 H28 O3 P Rh'
_chemical_formula_sum 'C24 H28 O3 P Rh'
_chemical_formula_weight 498.34
_chemical_name_systematic
;(Acetylacetonato-\k^2^<i>O</i>,<i>O</i>')carbonyl(cyclohexyldiphenylphosphine-
\kP)rhodium(I)
;
_space_group_IT_number 19
_symmetry_cell_setting orthorhombic
_symmetry_space_group_name_Hall 'P 2ac 2ab'
_symmetry_space_group_name_H-M 'P 21 21 21'
_audit_creation_method 'WinGX routine CIF_UPDATE'
_cell_angle_alpha 90
_cell_angle_beta 90
_cell_angle_gamma 90
_cell_formula_units_Z 4
_cell_length_a 9.4682(5)
_cell_length_b 12.7534(6)
_cell_length_c 18.4602(9)
_cell_measurement_reflns_used 7313
_cell_measurement_temperature 100(2)
_cell_measurement_theta_max 28.27
_cell_measurement_theta_min 2.42
_cell_volume 2229.10(19)
_computing_cell_refinement 'SAINT-Plus (Bruker, 2004)'
_computing_data_collection 'APEX2 (Bruker, 2005)'
_computing_data_reduction 'SAINT-Plus (Bruker, 2004) and XPREP (Bruker 2004)'
_computing_molecular_graphics 'DIAMOND (Brandenburg & Putz, 2005)'
_computing_publication_material 'WinGX (Farrugia, 1999)'
_computing_structure_refinement 'SHELXL97 (Sheldrick, 1997)'
_computing_structure_solution 'SHELXS97 (Sheldrick, 1997)'
_diffrn_detector_area_resol_mean 512
_diffrn_measured_fraction_theta_full 1
_diffrn_measured_fraction_theta_max 1
_diffrn_measurement_device_type
;
Bruker X8 APEXII 4K KappaCCD
;
_diffrn_measurement_method '\w and \f'
_diffrn_radiation_monochromator graphite
_diffrn_radiation_source 'sealed tube'
_diffrn_radiation_type MoK\a
_diffrn_radiation_wavelength 0.71073
_diffrn_reflns_av_R_equivalents 0.0233
_diffrn_reflns_limit_h_max 12
_diffrn_reflns_limit_h_min -11
_diffrn_reflns_limit_k_max 16
_diffrn_reflns_limit_k_min -16
_diffrn_reflns_limit_l_max 12
_diffrn_reflns_limit_l_min -23
_diffrn_reflns_number 12624
_diffrn_reflns_theta_full 27
_diffrn_reflns_theta_max 27
_diffrn_reflns_theta_min 2.21
_diffrn_standards_decay_% 0
_diffrn_standards_interval_count 0
_diffrn_standards_interval_time 0
_diffrn_standards_number 0
_exptl_absorpt_coefficient_mu 0.86
_exptl_absorpt_correction_T_max 0.9502
_exptl_absorpt_correction_T_min 0.7141
_exptl_absorpt_correction_type multi-scan
_exptl_absorpt_process_details
;
SADABS (Bruker, 2004)
;
_exptl_crystal_colour yellow
_exptl_crystal_density_diffrn 1.485
_exptl_crystal_density_method 'not measured'
_exptl_crystal_description plate
_exptl_crystal_F_000 1024
_exptl_crystal_size_max 0.419
_exptl_crystal_size_mid 0.271
_exptl_crystal_size_min 0.063
_refine_diff_density_max 0.562
_refine_diff_density_min -0.616
_refine_ls_abs_structure_details 'Flack (1983), 2064 Friedel pairs'
_refine_ls_abs_structure_Flack -0.02(2)
_refine_ls_extinction_method none
_refine_ls_goodness_of_fit_ref 1.056
_refine_ls_hydrogen_treatment constr
_refine_ls_matrix_type full
_refine_ls_number_parameters 258
_refine_ls_number_reflns 4825
_refine_ls_number_restraints 3
_refine_ls_restrained_S_all 1.067
_refine_ls_R_factor_gt 0.0241
_refine_ls_shift/su_max 0.001
_refine_ls_structure_factor_coef Fsqd
_refine_ls_weighting_details 'calc w=1/[\s^2^(Fo^2^)+(0.0301P)^2^+1.1230P] where P=(Fo^2^+2Fc^2^)/3'
_refine_ls_weighting_scheme calc
_refine_ls_wR_factor_ref 0.061
_reflns_number_gt 4672
_reflns_number_total 4825
_reflns_threshold_expression I>2\s(I)
_cod_data_source_file ng2345.cif
_cod_data_source_block I
_cod_database_code 2216077
_cod_database_fobs_code 2216077

loop_
_symmetry_equiv_pos_as_xyz
'x, y, z'
'-x+1/2, -y, z+1/2'
'-x, y+1/2, -z+1/2'
'x+1/2, -y+1/2, -z'

loop_
_atom_site_type_symbol
_atom_site_label
_atom_site_fract_x
_atom_site_fract_y
_atom_site_fract_z
_atom_site_U_iso_or_equiv
_atom_site_adp_type
_atom_site_calc_flag
_atom_site_refinement_flags
_atom_site_occupancy
C C1 0.2396(3) 0.5478(2) 0.07028(15) 0.0204(6) Uani d . 1
O O1 0.3520(2) 0.56474(19) 0.04995(13) 0.0321(5) Uani d . 1
P P1 0.07950(8) 0.66367(5) 0.17222(3) 0.01498(14) Uani d . 1
O O2 0.0442(2) 0.38392(14) 0.04299(9) 0.0194(4) Uani d . 1
O O3 -0.1404(2) 0.50184(14) 0.13645(10) 0.0200(4) Uani d . 1
C C2 -0.0620(4) 0.32317(19) 0.04253(13) 0.0192(5) Uani d . 1
C C4 -0.2233(3) 0.4269(2) 0.11987(14) 0.0184(6) Uani d . 1
C C3 -0.1889(3) 0.3388(2) 0.07867(14) 0.0212(6) Uani d . 1
H H3 -0.258 0.2851 0.075 0.025 Uiso calc R 1
C C5 -0.0467(4) 0.2258(2) -0.00365(16) 0.0288(7) Uani d . 1
H H5A -0.0188 0.2459 -0.0529 0.043 Uiso calc R 1
H H5B -0.1371 0.1884 -0.0053 0.043 Uiso calc R 1
H H5C 0.0257 0.1801 0.0173 0.043 Uiso calc R 1
C C6 -0.3723(3) 0.4384(3) 0.14649(17) 0.0264(7) Uani d . 1
H H6A -0.3726 0.4778 0.1921 0.04 Uiso calc R 1
H H6B -0.4133 0.3688 0.1545 0.04 Uiso calc R 1
H H6C -0.4283 0.476 0.1102 0.04 Uiso calc R 1
C C31 0.1614(4) 0.7821(2) 0.13684(15) 0.0265(7) Uani d D 1
C C21 0.1791(3) 0.6308(2) 0.25351(14) 0.0189(6) Uani d . 1
C C11 -0.0933(3) 0.7092(3) 0.20456(16) 0.0270(7) Uani d . 1
H H11 -0.1385 0.6428 0.2215 0.032 Uiso calc R 1
C C16 -0.1869(3) 0.7417(2) 0.14486(15) 0.0236(6) Uani d . 1
H H16A -0.146 0.8046 0.1214 0.028 Uiso calc R 1
H H16B -0.1894 0.685 0.1082 0.028 Uiso calc R 1
C C12 -0.1011(4) 0.7767(3) 0.26998(19) 0.0344(6) Uani d . 1
H H12A -0.0491 0.7422 0.3099 0.041 Uiso calc R 1
H H12B -0.0538 0.8442 0.2596 0.041 Uiso calc R 1
C C14 -0.3460(4) 0.8275(3) 0.2347(2) 0.0372(8) Uani d . 1
H H14A -0.444 0.8203 0.2528 0.045 Uiso calc R 1
H H14B -0.3308 0.9024 0.2229 0.045 Uiso calc R 1
C C15 -0.3322(4) 0.7656(3) 0.1672(2) 0.0430(9) Uani d . 1
H H15A -0.3837 0.6987 0.1736 0.052 Uiso calc R 1
H H15B -0.379 0.8046 0.1275 0.052 Uiso calc R 1
C C13 -0.2474(4) 0.7977(3) 0.29391(19) 0.0344(6) Uani d . 1
H H13A -0.2456 0.8549 0.3302 0.041 Uiso calc R 1
H H13B -0.2845 0.7342 0.3182 0.041 Uiso calc R 1
C C22 0.1109(4) 0.5767(2) 0.30957(15) 0.0260(7) Uani d . 1
H H22 0.0128 0.5618 0.3061 0.031 Uiso calc R 1
C C23 0.1872(5) 0.5446(2) 0.37068(16) 0.0373(9) Uani d . 1
H H23 0.1403 0.509 0.4089 0.045 Uiso calc R 1
C C26 0.3233(4) 0.6486(2) 0.25875(17) 0.0261(7) Uani d . 1
H H26 0.3717 0.6823 0.2201 0.031 Uiso calc R 1
C C24 0.3293(5) 0.5644(3) 0.37565(19) 0.0471(11) Uani d . 1
H H24 0.3807 0.5419 0.417 0.056 Uiso calc R 1
C C25 0.3979(4) 0.6174(2) 0.3202(2) 0.0393(9) Uani d . 1
H H25 0.4959 0.6324 0.3241 0.047 Uiso calc R 1
C C32 0.1993(3) 0.8649(2) 0.18374(15) 0.0223(6) Uani d D 1
H H32 0.1853 0.858 0.2345 0.027 Uiso calc R 1
C C34 0.2447(4) 0.9782(3) 0.08060(18) 0.0388(8) Uani d D 1
H H34 0.261 1.0468 0.0623 0.047 Uiso calc R 1
C C36 0.1472(4) 0.8045(3) 0.06191(16) 0.0278(7) Uani d D 1
H H36 0.0974 0.7577 0.031 0.033 Uiso calc R 1
C C33 0.2576(4) 0.9577(2) 0.15549(18) 0.0350(8) Uani d D 1
H H33 0.305 1.0058 0.1863 0.042 Uiso calc R 1
C C35 0.2078(5) 0.8969(3) 0.03382(18) 0.0434(10) Uani d D 1
H H35 0.2235 0.9038 -0.0168 0.052 Uiso calc R 1
Rh Rh1 0.06207(2) 0.522795(15) 0.100971(10) 0.01435(6) Uani d . 1

loop_
_atom_site_aniso_label
_atom_site_aniso_U_11
_atom_site_aniso_U_22
_atom_site_aniso_U_33
_atom_site_aniso_U_12
_atom_site_aniso_U_13
_atom_site_aniso_U_23
C1 0.0230(16) 0.0182(14) 0.0201(13) 0.0012(10) -0.0019(12) -0.0027(10)
O1 0.0224(13) 0.0363(13) 0.0375(12) -0.0007(9) 0.0068(10) -0.0054(10)
P1 0.0197(4) 0.0144(3) 0.0109(3) -0.0002(3) -0.0014(3) -0.0011(2)
O2 0.0264(12) 0.0162(9) 0.0155(8) -0.0010(9) 0.0038(9) -0.0021(7)
O3 0.0222(11) 0.0178(11) 0.0199(9) -0.0002(7) 0.0036(8) -0.0021(7)
C2 0.0292(15) 0.0164(12) 0.0120(11) -0.0011(13) -0.0025(13) 0.0023(9)
C4 0.0209(15) 0.0191(12) 0.0152(13) 0.0002(11) -0.0003(10) 0.0050(10)
C3 0.0267(16) 0.0167(12) 0.0202(13) -0.0051(12) -0.0016(12) 0.0002(10)
C5 0.043(2) 0.0180(14) 0.0250(13) -0.0045(14) 0.0063(15) -0.0072(11)
C6 0.0235(16) 0.0287(16) 0.0268(15) -0.0007(13) 0.0037(12) 0.0043(12)
C31 0.046(2) 0.0160(13) 0.0173(13) -0.0047(13) -0.0026(14) 0.0035(11)
C21 0.0291(16) 0.0155(13) 0.0120(11) -0.0003(11) -0.0047(12) -0.0002(10)
C11 0.0209(18) 0.0337(16) 0.0264(14) 0.0049(12) -0.0039(12) -0.0160(13)
C16 0.0217(16) 0.0277(15) 0.0215(13) 0.0030(12) -0.0002(12) -0.0003(11)
C12 0.0340(15) 0.0293(12) 0.0400(13) 0.0005(10) 0.0058(11) -0.0135(10)
C14 0.0270(19) 0.0256(17) 0.059(2) -0.0020(13) 0.0096(17) 0.0005(16)
C15 0.032(2) 0.041(2) 0.055(2) 0.0136(16) -0.0134(18) -0.0221(18)
C13 0.0340(15) 0.0293(12) 0.0400(13) 0.0005(10) 0.0058(11) -0.0135(10)
C22 0.042(2) 0.0177(14) 0.0183(13) -0.0026(12) -0.0014(13) 0.0004(11)
C23 0.078(3) 0.0185(15) 0.0153(12) 0.0046(16) -0.0058(17) 0.0013(11)
C26 0.0294(18) 0.0163(14) 0.0325(16) -0.0016(12) -0.0064(14) -0.0008(12)
C24 0.084(3) 0.0221(16) 0.0351(18) 0.0128(19) -0.038(2) -0.0035(14)
C25 0.042(2) 0.0219(15) 0.054(2) 0.0050(14) -0.0323(18) -0.0090(15)
C32 0.0242(16) 0.0227(14) 0.0200(13) -0.0049(12) -0.0014(12) 0.0034(11)
C34 0.046(2) 0.0363(17) 0.0337(17) -0.0129(18) 0.0090(15) 0.0143(16)
C36 0.038(2) 0.0290(16) 0.0167(14) -0.0021(14) 0.0033(13) -0.0016(12)
C33 0.053(2) 0.0193(15) 0.0332(17) -0.0011(14) 0.0033(16) 0.0041(13)
C35 0.080(3) 0.0309(18) 0.0194(15) 0.0161(19) 0.0104(18) 0.0101(13)
Rh1 0.01800(10) 0.01415(9) 0.01091(8) 0.00045(8) 0.00012(9) -0.00112(8)

loop_
_atom_type_symbol
_atom_type_description
_atom_type_scat_dispersion_real
_atom_type_scat_dispersion_imag
_atom_type_scat_source
C C 0.0033 0.0016 'International Tables Vol C Tables 4.2.6.8 and 6.1.1.4'
H H 0 0 'International Tables Vol C Tables 4.2.6.8 and 6.1.1.4'
O O 0.0106 0.006 'International Tables Vol C Tables 4.2.6.8 and 6.1.1.4'
P P 0.1023 0.0942 'International Tables Vol C Tables 4.2.6.8 and 6.1.1.4'
Rh Rh -1.1178 0.9187 'International Tables Vol C Tables 4.2.6.8 and 6.1.1.4'

loop_
_geom_angle_atom_site_label_1
_geom_angle_atom_site_label_2
_geom_angle_atom_site_label_3
_geom_angle
_geom_angle_publ_flag
O1 C1 Rh1 179.0(3) yes
C31 P1 C21 105.44(14) ?
C31 P1 C11 103.52(16) ?
C21 P1 C11 105.45(14) ?
C31 P1 Rh1 119.22(10) ?
C21 P1 Rh1 109.80(9) ?
C11 P1 Rh1 112.35(10) ?
C2 O2 Rh1 126.06(18) ?
C4 O3 Rh1 126.78(18) ?
O2 C2 C3 126.5(2) ?
O2 C2 C5 115.4(3) ?
C3 C2 C5 118.2(3) ?
O3 C4 C3 126.3(3) ?
O3 C4 C6 115.3(3) ?
C3 C4 C6 118.5(3) ?
C2 C3 C4 125.4(3) ?
C2 C3 H3 117.3 ?
C4 C3 H3 117.3 ?
C2 C5 H5A 109.5 ?
C2 C5 H5B 109.5 ?
H5A C5 H5B 109.5 ?
C2 C5 H5C 109.5 ?
H5A C5 H5C 109.5 ?
H5B C5 H5C 109.5 ?
C4 C6 H6A 109.5 ?
C4 C6 H6B 109.5 ?
H6A C6 H6B 109.5 ?
C4 C6 H6C 109.5 ?
H6A C6 H6C 109.5 ?
H6B C6 H6C 109.5 ?
C32 C31 C36 118.1(3) ?
C32 C31 P1 120.6(2) ?
C36 C31 P1 118.5(2) ?
C26 C21 C22 118.9(3) ?
C26 C21 P1 122.0(2) ?
C22 C21 P1 118.9(2) ?
C16 C11 C12 114.6(3) ?
C16 C11 P1 112.4(2) ?
C12 C11 P1 119.5(2) ?
C16 C11 H11 102.4 ?
C12 C11 H11 102.4 ?
P1 C11 H11 102.4 ?
C15 C16 C11 114.3(3) ?
C15 C16 H16A 108.7 ?
C11 C16 H16A 108.7 ?
C15 C16 H16B 108.7 ?
C11 C16 H16B 108.7 ?
H16A C16 H16B 107.6 ?
C13 C12 C11 113.3(3) ?
C13 C12 H12A 108.9 ?
C11 C12 H12A 108.9 ?
C13 C12 H12B 108.9 ?
C11 C12 H12B 108.9 ?
H12A C12 H12B 107.7 ?
C15 C14 C13 115.3(3) ?
C15 C14 H14A 108.5 ?
C13 C14 H14A 108.5 ?
C15 C14 H14B 108.5 ?
C13 C14 H14B 108.5 ?
H14A C14 H14B 107.5 ?
C16 C15 C14 115.5(3) ?
C16 C15 H15A 108.4 ?
C14 C15 H15A 108.4 ?
C16 C15 H15B 108.4 ?
C14 C15 H15B 108.4 ?
H15A C15 H15B 107.5 ?
C12 C13 C14 114.5(3) ?
C12 C13 H13A 108.6 ?
C14 C13 H13A 108.6 ?
C12 C13 H13B 108.6 ?
C14 C13 H13B 108.6 ?
H13A C13 H13B 107.6 ?
C23 C22 C21 120.0(3) ?
C23 C22 H22 120 ?
C21 C22 H22 120 ?
C24 C23 C22 120.4(3) ?
C24 C23 H23 119.8 ?
C22 C23 H23 119.8 ?
C21 C26 C25 120.6(3) ?
C21 C26 H26 119.7 ?
C25 C26 H26 119.7 ?
C23 C24 C25 119.9(3) ?
C23 C24 H24 120 ?
C25 C24 H24 120 ?
C24 C25 C26 120.1(3) ?
C24 C25 H25 119.9 ?
C26 C25 H25 119.9 ?
C33 C32 C31 120.1(3) ?
C33 C32 H32 119.9 ?
C31 C32 H32 119.9 ?
C35 C34 C33 119.4(3) ?
C35 C34 H34 120.3 ?
C33 C34 H34 120.3 ?
C35 C36 C31 119.2(3) ?
C35 C36 H36 120.4 ?
C31 C36 H36 120.4 ?
C32 C33 C34 119.0(3) ?
C32 C33 H33 120.5 ?
C34 C33 H33 120.5 ?
C34 C35 C36 119.7(3) ?
C34 C35 H35 120.1 ?
C36 C35 H35 120.1 ?
C1 Rh1 O3 177.31(10) yes
C1 Rh1 O2 93.72(10) yes
O3 Rh1 O2 88.69(8) yes
C1 Rh1 P1 88.50(9) yes
O3 Rh1 P1 89.18(5) ?
O2 Rh1 P1 174.94(5) ?

loop_
_geom_bond_atom_site_label_1
_geom_bond_atom_site_label_2
_geom_bond_site_symmetry_2
_geom_bond_distance
_geom_bond_publ_flag
C1 O1 . 1.149(4) yes
C1 Rh1 . 1.802(3) yes
P1 C31 . 1.819(3) ?
P1 C21 . 1.821(3) ?
P1 C11 . 1.836(3) ?
P1 Rh1 . 2.2328(6) yes
O2 C2 . 1.269(4) ?
O2 Rh1 . 2.0764(18) yes
O3 C4 . 1.274(3) ?
O3 Rh1 . 2.044(2) yes
C2 C3 . 1.388(4) ?
C2 C5 . 1.513(4) ?
C4 O3 1 1.274(3) ?
C4 O3 1 1.274(3) ?
C4 C3 . 1.395(4) ?
C4 C6 . 1.501(4) ?
C3 H3 . 0.95 ?
C5 H5A . 0.98 ?
C5 H5B . 0.98 ?
C5 H5C . 0.98 ?
C6 H6A . 0.98 ?
C6 H6B . 0.98 ?
C6 H6C . 0.98 ?
C31 C32 . 1.412(4) ?
C31 C36 . 1.419(4) ?
C21 C26 . 1.388(5) ?
C21 C22 . 1.402(4) ?
C11 C16 . 1.473(4) ?
C11 C12 . 1.485(4) ?
C11 H11 . 1 ?
C16 C15 . 1.469(5) ?
C16 H16A . 0.99 ?
C16 H16B . 0.99 ?
C12 C13 . 1.479(5) ?
C12 H12A . 0.99 ?
C12 H12B . 0.99 ?
C14 C15 . 1.480(5) ?
C14 C13 . 1.487(5) ?
C14 H14A . 0.99 ?
C14 H14B . 0.99 ?
C15 H15A . 0.99 ?
C15 H15B . 0.99 ?
C13 H13A . 0.99 ?
C13 H13B . 0.99 ?
C22 C23 . 1.401(4) ?
C22 H22 . 0.95 ?
C23 C24 . 1.372(6) ?
C23 H23 . 0.95 ?
C26 C25 . 1.394(4) ?
C26 H26 . 0.95 ?
C24 C25 . 1.387(6) ?
C24 H24 . 0.95 ?
C25 H25 . 0.95 ?
C32 C33 . 1.406(4) ?
C32 H32 . 0.95 ?
C34 C35 . 1.393(5) ?
C34 C33 . 1.412(5) ?
C34 H34 . 0.95 ?
C36 C35 . 1.410(5) ?
C36 H36 . 0.95 ?
C33 H33 . 0.95 ?
C35 H35 . 0.95 ?

loop_
_geom_hbond_atom_site_label_D
_geom_hbond_atom_site_label_H
_geom_hbond_atom_site_label_A
_geom_hbond_site_symmetry_A
_geom_hbond_distance_DH
_geom_hbond_distance_HA
_geom_hbond_distance_DA
_geom_hbond_angle_DHA
C11 H11 O3 1 1 2.39 2.962(3) 115.8
C16 H16B O3 1 0.99 2.44 3.094(3) 123.3

loop_
_geom_torsion_atom_site_label_1
_geom_torsion_atom_site_label_2
_geom_torsion_atom_site_label_3
_geom_torsion_atom_site_label_4
_geom_torsion
Rh1 O2 C2 C3 2.2(4)
Rh1 O2 C2 C5 -179.09(18)
Rh1 O3 C4 C3 5.7(4)
Rh1 O3 C4 C6 -172.64(18)
O2 C2 C3 C4 2.6(5)
C5 C2 C3 C4 -176.1(3)
O3 C4 C3 C2 -6.9(5)
C6 C4 C3 C2 171.3(3)
C21 P1 C31 C32 -43.6(3)
C11 P1 C31 C32 66.9(3)
Rh1 P1 C31 C32 -167.5(2)
C21 P1 C31 C36 155.6(3)
C11 P1 C31 C36 -93.9(3)
Rh1 P1 C31 C36 31.8(3)
C31 P1 C21 C26 -34.9(3)
C11 P1 C21 C26 -144.0(2)
Rh1 P1 C21 C26 94.7(2)
C31 P1 C21 C22 151.5(2)
C11 P1 C21 C22 42.4(3)
Rh1 P1 C21 C22 -78.9(2)
C31 P1 C11 C16 68.1(2)
C21 P1 C11 C16 178.6(2)
Rh1 P1 C11 C16 -61.8(2)
C31 P1 C11 C12 -70.5(3)
C21 P1 C11 C12 40.0(3)
Rh1 P1 C11 C12 159.6(2)
C12 C11 C16 C15 -46.9(4)
P1 C11 C16 C15 172.4(2)
C16 C11 C12 C13 48.4(4)
P1 C11 C12 C13 -173.9(3)
C11 C16 C15 C14 42.9(4)
C13 C14 C15 C16 -40.8(5)
C11 C12 C13 C14 -45.8(4)
C15 C14 C13 C12 42.3(4)
C26 C21 C22 C23 2.2(4)
P1 C21 C22 C23 176.0(2)
C21 C22 C23 C24 -1.0(4)
C22 C21 C26 C25 -2.9(4)
P1 C21 C26 C25 -176.5(2)
C22 C23 C24 C25 0.6(5)
C23 C24 C25 C26 -1.3(5)
C21 C26 C25 C24 2.5(5)
C36 C31 C32 C33 -16.8(5)
P1 C31 C32 C33 -177.6(3)
C32 C31 C36 C35 17.6(5)
P1 C31 C36 C35 178.9(3)
C31 C32 C33 C34 16.1(5)
C35 C34 C33 C32 -16.1(6)
C33 C34 C35 C36 17.2(6)
C31 C36 C35 C34 -18.1(6)
C4 O3 Rh1 O2 -1.2(2)
C4 O3 Rh1 P1 -176.6(2)
C2 O2 Rh1 C1 178.6(2)
C2 O2 Rh1 O3 -2.6(2)
C31 P1 Rh1 C1 42.38(16)
C21 P1 Rh1 C1 -79.31(14)
C11 P1 Rh1 C1 163.68(15)
C31 P1 Rh1 O3 -136.25(14)
C21 P1 Rh1 O3 102.06(12)
C11 P1 Rh1 O3 -14.95(13)
